data_7013119
loop_
_publ_author_name
'Motevalli, Majid'
'Oduwole, A. Duro'
'Parkin, Bernardetta C.'
'Ramnauth, Ramkrishna'
'Sullivan, Alice C.'
'Kaltsoyannis, Nikolas'

_publ_section_title
;
 The structural and electrochemical properties of new bis-imido
 transition metal salen complexes
;
_journal_issue 18
_journal_name_full 'Dalton Transactions'
_journal_page_first 3591
_journal_paper_doi 10.1039/b304627c
_journal_year 2003
_chemical_formula_sum 'C40 H66 Mo N4 O2'
_chemical_formula_weight 730.91
_space_group_IT_number 2
_symmetry_space_group_name_Hall '-P 1'
_symmetry_space_group_name_H-M 'P -1'
_atom_sites_solution_hydrogens geom
_atom_sites_solution_primary direct
_atom_sites_solution_secondary difmap
_audit_creation_method SHELXL-97
_cell_angle_alpha 65.2730(10)
_cell_angle_beta 84.6770(10)
_cell_angle_gamma 81.9760(10)
_cell_formula_units_Z 2
_cell_length_a 10.7723(3)
_cell_length_b 14.2968(3)
_cell_length_c 14.0076(4)
_cell_measurement_temperature 150(2)
_cell_volume 1938.90(9)
_computing_structure_refinement 'SHELXL-97 (Sheldrick, 1997)'
_diffrn_ambient_temperature 150(2)
_diffrn_measured_fraction_theta_full 0.848
_diffrn_measured_fraction_theta_max 0.848
_diffrn_radiation_monochromator graphite
_diffrn_radiation_source 'fine-focus sealed tube'
_diffrn_radiation_type MoK\a
_diffrn_radiation_wavelength 0.71073
_diffrn_reflns_av_R_equivalents 0.0735
_diffrn_reflns_av_sigmaI/netI 0.0656
_diffrn_reflns_limit_h_max 13
_diffrn_reflns_limit_h_min -13
_diffrn_reflns_limit_k_max 18
_diffrn_reflns_limit_k_min -18
_diffrn_reflns_limit_l_max 19
_diffrn_reflns_limit_l_min -19
_diffrn_reflns_number 29831
_diffrn_reflns_theta_full 29.74
_diffrn_reflns_theta_max 29.74
_diffrn_reflns_theta_min 2.39
_exptl_absorpt_coefficient_mu 0.376
_exptl_absorpt_correction_T_max 0.9634
_exptl_absorpt_correction_T_min 0.8828
_exptl_crystal_density_diffrn 1.252
_exptl_crystal_density_method 'not measured'
_exptl_crystal_F_000 784
_exptl_crystal_size_max 0.34
_exptl_crystal_size_mid 0.32
_exptl_crystal_size_min 0.10
_refine_diff_density_max 0.913
_refine_diff_density_min -1.075
_refine_diff_density_rms 0.102
_refine_ls_extinction_method none
_refine_ls_goodness_of_fit_ref 1.042
_refine_ls_hydrogen_treatment mixed
_refine_ls_matrix_type full
_refine_ls_number_parameters 442
_refine_ls_number_reflns 9363
_refine_ls_number_restraints 0
_refine_ls_restrained_S_all 1.042
_refine_ls_R_factor_all 0.0607
_refine_ls_R_factor_gt 0.0466
_refine_ls_shift/su_max 0.002
_refine_ls_shift/su_mean 0.000
_refine_ls_structure_factor_coef Fsqd
_refine_ls_weighting_details 'calc w=1/[\s^2^(Fo^2^)+(0.0665P)^2^+1.3728P] where P=(Fo^2^+2Fc^2^)/3'
_refine_ls_weighting_scheme calc
_refine_ls_wR_factor_gt 0.1209
_refine_ls_wR_factor_ref 0.1277
_reflns_number_gt 7819
_reflns_number_total 9363
_reflns_threshold_expression >2sigma(I)
_cod_data_source_file b304627c.txt
_cod_data_source_block 2rr50b
_cod_database_code 7013119

loop_
_symmetry_equiv_pos_as_xyz
'x, y, z'
'-x, -y, -z'

loop_
_atom_site_label
_atom_site_type_symbol
_atom_site_fract_x
_atom_site_fract_y
_atom_site_fract_z
_atom_site_U_iso_or_equiv
_atom_site_adp_type
_atom_site_occupancy
_atom_site_symmetry_multiplicity
_atom_site_calc_flag
_atom_site_refinement_flags
_atom_site_disorder_assembly
_atom_site_disorder_group
Mo1 Mo 0.14922(2) 0.240440(15) 0.159076(15) 0.01866(8) Uani 1 1 d . . .
N1 N 0.1817(2) 0.14172(16) 0.27592(16) 0.0224(4) Uani 1 1 d . . .
N2 N 0.1938(2) 0.18183(16) 0.07708(16) 0.0234(4) Uani 1 1 d . . .
N3 N 0.1287(2) 0.39094(16) 0.01539(16) 0.0232(4) Uani 1 1 d . . .
N4 N 0.3156(2) 0.31696(17) 0.13533(16) 0.0220(4) Uani 1 1 d . . .
O1 O 0.09877(16) 0.34635(13) 0.22999(12) 0.0191(3) Uani 1 1 d . . .
O2 O -0.03693(16) 0.25550(13) 0.14746(12) 0.0210(4) Uani 1 1 d . . .
C1 C 0.2340(3) 0.0438(2) 0.3506(2) 0.0281(6) Uani 1 1 d . . .
C2 C 0.1836(5) 0.0351(3) 0.4517(3) 0.0712(14) Uani 1 1 d . . .
H2A H 0.2085 0.0910 0.4663 0.107 Uiso 1 1 calc R . .
H2B H 0.2158 -0.0320 0.5056 0.107 Uiso 1 1 calc R . .
H2C H 0.0918 0.0402 0.4525 0.107 Uiso 1 1 calc R . .
C3 C 0.3721(4) 0.0429(4) 0.3460(4) 0.093(2) Uani 1 1 d . . .
H3A H 0.4066 0.0424 0.2790 0.140 Uiso 1 1 calc R . .
H3B H 0.4083 -0.0192 0.4042 0.140 Uiso 1 1 calc R . .
H3C H 0.3928 0.1048 0.3519 0.140 Uiso 1 1 calc R . .
C4 C 0.1952(5) -0.0449(3) 0.3323(3) 0.0717(14) Uani 1 1 d . . .
H4A H 0.1037 -0.0369 0.3283 0.108 Uiso 1 1 calc R . .
H4B H 0.2221 -0.1106 0.3907 0.108 Uiso 1 1 calc R . .
H4C H 0.2345 -0.0446 0.2663 0.108 Uiso 1 1 calc R . .
C5 C 0.2265(3) 0.1304(2) 0.0114(2) 0.0304(6) Uani 1 1 d . . .
C6 C 0.3578(3) 0.0707(3) 0.0351(3) 0.0459(8) Uani 1 1 d . . .
H6A H 0.4196 0.1194 0.0216 0.069 Uiso 1 1 calc R . .
H6B H 0.3782 0.0333 -0.0102 0.069 Uiso 1 1 calc R . .
H6C H 0.3595 0.0211 0.1090 0.069 Uiso 1 1 calc R . .
C7 C 0.1293(3) 0.0548(3) 0.0306(3) 0.0416(8) Uani 1 1 d . . .
H7A H 0.1317 0.0033 0.1038 0.062 Uiso 1 1 calc R . .
H7B H 0.1487 0.0195 -0.0167 0.062 Uiso 1 1 calc R . .
H7C H 0.0454 0.0931 0.0170 0.062 Uiso 1 1 calc R . .
C8 C 0.2239(4) 0.2096(3) -0.0958(2) 0.0453(8) Uani 1 1 d . . .
H8A H 0.1399 0.2477 -0.1092 0.068 Uiso 1 1 calc R . .
H8B H 0.2447 0.1767 -0.1451 0.068 Uiso 1 1 calc R . .
H8C H 0.2853 0.2576 -0.1055 0.068 Uiso 1 1 calc R . .
C9 C 0.2403(3) 0.4470(2) -0.0160(2) 0.0301(6) Uani 1 1 d . . .
H9A H 0.2313 0.5023 0.0100 0.036 Uiso 1 1 calc R . .
H9B H 0.2509 0.4794 -0.0936 0.036 Uiso 1 1 calc R . .
C10 C 0.3531(3) 0.3696(2) 0.0313(2) 0.0288(6) Uani 1 1 d . . .
H10A H 0.3732 0.3218 -0.0040 0.035 Uiso 1 1 calc R . .
H10B H 0.4276 0.4054 0.0256 0.035 Uiso 1 1 calc R . .
C11 C 0.0421(3) 0.4102(2) -0.04441(19) 0.0263(6) Uani 1 1 d . . .
H11A H 0.0826 0.4140 -0.1121 0.032 Uiso 1 1 calc R . .
H11B H 0.0045 0.4815 -0.0573 0.032 Uiso 1 1 calc R . .
C12 C -0.0631(3) 0.3503(2) -0.02603(19) 0.0237(5) Uani 1 1 d . . .
C13 C -0.1309(3) 0.3694(2) -0.10923(19) 0.0256(5) Uani 1 1 d . . .
H13 H -0.1099 0.4226 -0.1750 0.031 Uiso 1 1 calc R . .
C14 C -0.2300(3) 0.3152(2) -0.10341(19) 0.0248(5) Uani 1 1 d . . .
C15 C -0.2648(3) 0.2433(2) -0.00953(19) 0.0254(5) Uani 1 1 d . . .
H15 H -0.3349 0.2077 -0.0046 0.030 Uiso 1 1 calc R . .
C16 C -0.2029(2) 0.2214(2) 0.07601(18) 0.0229(5) Uani 1 1 d . . .
C17 C -0.0979(2) 0.27509(19) 0.06696(18) 0.0207(5) Uani 1 1 d . . .
C18 C -0.3012(3) 0.3300(2) -0.19334(19) 0.0281(6) Uani 1 1 d . . .
C19 C -0.2387(3) 0.3997(2) -0.2895(2) 0.0350(7) Uani 1 1 d . . .
H19A H -0.2388 0.4673 -0.2871 0.052 Uiso 1 1 calc R . .
H19B H -0.2836 0.4084 -0.3509 0.052 Uiso 1 1 calc R . .
H19C H -0.1520 0.3700 -0.2946 0.052 Uiso 1 1 calc R . .
C20 C -0.4347(3) 0.3798(3) -0.1867(2) 0.0508(9) Uani 1 1 d . . .
H20A H -0.4793 0.3334 -0.1243 0.076 Uiso 1 1 calc R . .
H20B H -0.4786 0.3921 -0.2499 0.076 Uiso 1 1 calc R . .
H20C H -0.4320 0.4459 -0.1818 0.076 Uiso 1 1 calc R . .
C21 C -0.3049(5) 0.2248(3) -0.1962(3) 0.0624(13) Uani 1 1 d . . .
H21A H -0.3476 0.2344 -0.2590 0.094 Uiso 1 1 calc R . .
H21B H -0.3505 0.1804 -0.1332 0.094 Uiso 1 1 calc R . .
H21C H -0.2191 0.1921 -0.1983 0.094 Uiso 1 1 calc R . .
C22 C -0.2478(3) 0.1427(2) 0.17615(19) 0.0286(6) Uani 1 1 d . . .
C23 C -0.2917(3) 0.1990(3) 0.2431(2) 0.0416(8) Uani 1 1 d . . .
H23A H -0.2234 0.2342 0.2498 0.062 Uiso 1 1 calc R . .
H23B H -0.3178 0.1497 0.3129 0.062 Uiso 1 1 calc R . .
H23C H -0.3629 0.2503 0.2109 0.062 Uiso 1 1 calc R . .
C24 C -0.1417(3) 0.0559(2) 0.2248(2) 0.0396(7) Uani 1 1 d . . .
H24A H -0.1141 0.0229 0.1764 0.059 Uiso 1 1 calc R . .
H24B H -0.1722 0.0042 0.2915 0.059 Uiso 1 1 calc R . .
H24C H -0.0711 0.0851 0.2375 0.059 Uiso 1 1 calc R . .
C25 C -0.3585(3) 0.0909(3) 0.1672(2) 0.0409(8) Uani 1 1 d . . .
H25A H -0.4293 0.1438 0.1375 0.061 Uiso 1 1 calc R . .
H25B H -0.3833 0.0411 0.2372 0.061 Uiso 1 1 calc R . .
H25C H -0.3338 0.0548 0.1213 0.061 Uiso 1 1 calc R . .
C26 C 0.3598(2) 0.3409(2) 0.19917(19) 0.0235(5) Uani 1 1 d . . .
H26A H 0.3715 0.4154 0.1627 0.028 Uiso 1 1 calc R . .
H26B H 0.4446 0.3024 0.2145 0.028 Uiso 1 1 calc R . .
C27 C 0.3002(2) 0.32679(19) 0.29291(19) 0.0218(5) Uani 1 1 d . . .
C28 C 0.3749(3) 0.3198(2) 0.3685(2) 0.0245(5) Uani 1 1 d . . .
H28 H 0.4635 0.3169 0.3577 0.029 Uiso 1 1 calc R . .
C29 C 0.3218(3) 0.3173(2) 0.45568(19) 0.0249(5) Uani 1 1 d . . .
C30 C 0.1896(3) 0.32586(19) 0.46479(19) 0.0245(5) Uani 1 1 d . . .
H30 H 0.1529 0.3233 0.5301 0.029 Uiso 1 1 calc R . .
C31 C 0.1103(2) 0.33711(19) 0.39210(18) 0.0217(5) Uani 1 1 d . . .
C32 C 0.1669(2) 0.33575(18) 0.30201(18) 0.0197(5) Uani 1 1 d . . .
C33 C 0.3982(3) 0.3050(2) 0.5424(2) 0.0321(6) Uani 1 1 d . . .
C34 C 0.5398(3) 0.2986(3) 0.5174(2) 0.0380(7) Uani 1 1 d . . .
H34A H 0.5595 0.3620 0.4570 0.057 Uiso 1 1 calc R . .
H34B H 0.5662 0.2386 0.5006 0.057 Uiso 1 1 calc R . .
H34C H 0.5843 0.2912 0.5785 0.057 Uiso 1 1 calc R . .
C35 C 0.3592(4) 0.3976(3) 0.5692(3) 0.0514(9) Uani 1 1 d . . .
H35A H 0.3779 0.4611 0.5085 0.077 Uiso 1 1 calc R . .
H35B H 0.4056 0.3899 0.6295 0.077 Uiso 1 1 calc R . .
H35C H 0.2690 0.4016 0.5868 0.077 Uiso 1 1 calc R . .
C36 C 0.3726(4) 0.2038(3) 0.6305(2) 0.0493(9) Uani 1 1 d . . .
H36A H 0.2837 0.2070 0.6527 0.074 Uiso 1 1 calc R . .
H36B H 0.4242 0.1901 0.6900 0.074 Uiso 1 1 calc R . .
H36C H 0.3932 0.1480 0.6065 0.074 Uiso 1 1 calc R . .
C37 C -0.0327(3) 0.3461(2) 0.40894(19) 0.0252(5) Uani 1 1 d . . .
C38 C -0.0731(3) 0.3476(3) 0.5091(2) 0.0373(7) Uani 1 1 d . . .
H38A H -0.0395 0.4047 0.5159 0.056 Uiso 1 1 calc R . .
H38B H -0.0422 0.2818 0.5655 0.056 Uiso 1 1 calc R . .
H38C H -0.1649 0.3574 0.5140 0.056 Uiso 1 1 calc R . .
C39 C -0.0830(3) 0.2525(3) 0.4053(2) 0.0367(7) Uani 1 1 d . . .
H39A H -0.0504 0.1891 0.4639 0.055 Uiso 1 1 calc R . .
H39B H -0.0559 0.2478 0.3386 0.055 Uiso 1 1 calc R . .
H39C H -0.1749 0.2609 0.4112 0.055 Uiso 1 1 calc R . .
C40 C -0.0934(3) 0.4465(3) 0.3302(2) 0.0416(8) Uani 1 1 d . . .
H40A H -0.1836 0.4531 0.3473 0.062 Uiso 1 1 calc R . .
H40B H -0.0801 0.4475 0.2597 0.062 Uiso 1 1 calc R . .
H40C H -0.0562 0.5043 0.3323 0.062 Uiso 1 1 calc R . .

loop_
_atom_site_aniso_label
_atom_site_aniso_U_11
_atom_site_aniso_U_22
_atom_site_aniso_U_33
_atom_site_aniso_U_23
_atom_site_aniso_U_13
_atom_site_aniso_U_12
Mo1 0.02466(13) 0.01690(12) 0.01407(11) -0.00539(8) -0.00356(8) -0.00250(8)
N1 0.0290(11) 0.0183(10) 0.0165(9) -0.0028(8) -0.0061(8) -0.0022(9)
N2 0.0279(11) 0.0251(11) 0.0193(10) -0.0104(9) -0.0014(9) -0.0049(9)
N3 0.0304(12) 0.0228(11) 0.0173(10) -0.0080(9) -0.0012(9) -0.0069(9)
N4 0.0234(11) 0.0248(11) 0.0186(10) -0.0091(9) 0.0005(8) -0.0053(9)
O1 0.0245(9) 0.0209(8) 0.0129(7) -0.0072(7) -0.0049(6) -0.0020(7)
O2 0.0253(9) 0.0243(9) 0.0109(7) -0.0042(7) -0.0052(7) -0.0023(7)
C1 0.0347(15) 0.0206(13) 0.0230(12) -0.0031(10) -0.0077(11) 0.0007(11)
C2 0.115(4) 0.047(2) 0.0245(16) 0.0025(16) 0.003(2) 0.018(2)
C3 0.038(2) 0.054(3) 0.118(4) 0.035(3) -0.022(2) 0.0004(19)
C4 0.131(4) 0.0255(18) 0.056(2) -0.0098(17) -0.042(3) 0.004(2)
C5 0.0311(15) 0.0405(16) 0.0297(14) -0.0235(13) -0.0017(11) -0.0063(12)
C6 0.0332(17) 0.064(2) 0.062(2) -0.049(2) -0.0057(15) 0.0028(15)
C7 0.0405(18) 0.052(2) 0.0521(19) -0.0389(17) -0.0016(15) -0.0122(15)
C8 0.054(2) 0.065(2) 0.0274(15) -0.0272(16) 0.0036(14) -0.0142(17)
C9 0.0404(16) 0.0296(14) 0.0184(12) -0.0044(11) -0.0010(11) -0.0160(12)
C10 0.0312(14) 0.0385(16) 0.0200(12) -0.0135(11) 0.0060(11) -0.0148(12)
C11 0.0393(15) 0.0220(13) 0.0149(11) -0.0040(10) -0.0031(11) -0.0055(11)
C12 0.0320(14) 0.0218(12) 0.0151(11) -0.0045(10) -0.0050(10) -0.0034(10)
C13 0.0351(15) 0.0232(13) 0.0153(11) -0.0037(10) -0.0056(10) -0.0041(11)
C14 0.0339(14) 0.0253(13) 0.0168(11) -0.0096(10) -0.0070(10) -0.0011(11)
C15 0.0289(14) 0.0288(14) 0.0193(12) -0.0089(11) -0.0045(10) -0.0065(11)
C16 0.0282(13) 0.0258(13) 0.0143(11) -0.0070(10) -0.0018(10) -0.0048(10)
C17 0.0253(13) 0.0211(12) 0.0147(10) -0.0066(9) -0.0061(9) 0.0015(10)
C18 0.0407(16) 0.0278(14) 0.0163(11) -0.0075(10) -0.0073(11) -0.0065(12)
C19 0.0464(18) 0.0421(17) 0.0167(12) -0.0102(12) -0.0073(12) -0.0081(14)
C20 0.0398(18) 0.083(3) 0.0267(15) -0.0182(17) -0.0090(13) -0.0067(18)
C21 0.124(4) 0.0369(19) 0.0338(17) -0.0140(15) -0.029(2) -0.018(2)
C22 0.0303(14) 0.0360(15) 0.0152(11) -0.0040(11) -0.0012(10) -0.0109(12)
C23 0.0355(17) 0.066(2) 0.0220(13) -0.0160(14) 0.0041(12) -0.0121(16)
C24 0.0406(17) 0.0342(16) 0.0271(14) 0.0070(12) -0.0057(13) -0.0105(13)
C25 0.0424(18) 0.054(2) 0.0217(13) -0.0049(13) -0.0019(12) -0.0249(15)
C26 0.0242(13) 0.0244(13) 0.0229(12) -0.0106(10) -0.0041(10) -0.0011(10)
C27 0.0256(13) 0.0220(12) 0.0196(11) -0.0102(10) -0.0036(10) -0.0015(10)
C28 0.0272(13) 0.0241(13) 0.0238(12) -0.0103(11) -0.0070(10) -0.0026(10)
C29 0.0344(14) 0.0203(12) 0.0202(12) -0.0073(10) -0.0087(11) -0.0024(11)
C30 0.0348(14) 0.0221(13) 0.0155(11) -0.0063(10) -0.0039(10) -0.0024(11)
C31 0.0298(13) 0.0190(12) 0.0165(11) -0.0067(9) -0.0020(10) -0.0048(10)
C32 0.0280(13) 0.0140(11) 0.0168(11) -0.0052(9) -0.0035(10) -0.0031(9)
C33 0.0405(16) 0.0350(15) 0.0217(12) -0.0112(12) -0.0152(12) 0.0011(13)
C34 0.0369(16) 0.054(2) 0.0224(13) -0.0123(13) -0.0146(12) -0.0066(14)
C35 0.058(2) 0.064(2) 0.0483(19) -0.0392(18) -0.0290(17) 0.0104(18)
C36 0.053(2) 0.058(2) 0.0233(14) -0.0029(15) -0.0139(14) -0.0021(17)
C37 0.0278(14) 0.0298(14) 0.0178(11) -0.0093(11) -0.0005(10) -0.0046(11)
C38 0.0349(16) 0.058(2) 0.0241(13) -0.0224(14) 0.0049(12) -0.0074(14)
C39 0.0353(16) 0.0482(18) 0.0350(15) -0.0228(14) 0.0086(13) -0.0193(14)
C40 0.0358(17) 0.0442(18) 0.0302(15) -0.0062(14) 0.0039(13) 0.0092(14)

loop_
_atom_type_symbol
_atom_type_description
_atom_type_scat_dispersion_real
_atom_type_scat_dispersion_imag
_atom_type_scat_source
C C 0.0033 0.0016 'International Tables Vol C Tables 4.2.6.8 and 6.1.1.4'
H H 0.0000 0.0000 'International Tables Vol C Tables 4.2.6.8 and 6.1.1.4'
Mo Mo -1.6832 0.6857 'International Tables Vol C Tables 4.2.6.8 and 6.1.1.4'
N N 0.0061 0.0033 'International Tables Vol C Tables 4.2.6.8 and 6.1.1.4'
O O 0.0106 0.0060 'International Tables Vol C Tables 4.2.6.8 and 6.1.1.4'

loop_
_geom_angle_atom_site_label_1
_geom_angle_atom_site_label_2
_geom_angle_atom_site_label_3
_geom_angle
_geom_angle_site_symmetry_1
_geom_angle_site_symmetry_3
_geom_angle_publ_flag
N1 Mo1 N2 100.66(10) . . ?
N1 Mo1 O2 106.08(9) . . ?
N2 Mo1 O2 99.33(9) . . ?
N1 Mo1 O1 91.94(9) . . ?
N2 Mo1 O1 166.52(8) . . ?
O2 Mo1 O1 81.55(7) . . ?
N1 Mo1 N4 98.79(9) . . ?
N2 Mo1 N4 96.72(9) . . ?
O2 Mo1 N4 147.15(8) . . ?
O1 Mo1 N4 76.43(7) . . ?
N1 Mo1 N3 167.84(9) . . ?
N2 Mo1 N3 87.30(9) . . ?
O2 Mo1 N3 81.38(7) . . ?
O1 Mo1 N3 79.50(7) . . ?
N4 Mo1 N3 70.93(8) . . ?
C1 N1 Mo1 159.6(2) . . ?
C5 N2 Mo1 177.5(2) . . ?
C11 N3 C9 122.6(2) . . ?
C11 N3 Mo1 120.28(18) . . ?
C9 N3 Mo1 114.97(16) . . ?
C26 N4 C10 115.7(2) . . ?
C26 N4 Mo1 126.53(18) . . ?
C10 N4 Mo1 114.94(17) . . ?
C32 O1 Mo1 115.34(16) . . ?
C17 O2 Mo1 128.06(16) . . ?
N1 C1 C2 106.6(3) . . ?
N1 C1 C3 108.5(2) . . ?
C2 C1 C3 110.1(4) . . ?
N1 C1 C4 111.6(2) . . ?
C2 C1 C4 107.6(3) . . ?
C3 C1 C4 112.3(4) . . ?
C1 C2 H2A 109.5 . . ?
C1 C2 H2B 109.5 . . ?
H2A C2 H2B 109.5 . . ?
C1 C2 H2C 109.5 . . ?
H2A C2 H2C 109.5 . . ?
H2B C2 H2C 109.5 . . ?
C1 C3 H3A 109.5 . . ?
C1 C3 H3B 109.5 . . ?
H3A C3 H3B 109.5 . . ?
C1 C3 H3C 109.5 . . ?
H3A C3 H3C 109.5 . . ?
H3B C3 H3C 109.5 . . ?
C1 C4 H4A 109.5 . . ?
C1 C4 H4B 109.5 . . ?
H4A C4 H4B 109.5 . . ?
C1 C4 H4C 109.5 . . ?
H4A C4 H4C 109.5 . . ?
H4B C4 H4C 109.5 . . ?
N2 C5 C8 106.6(3) . . ?
N2 C5 C6 110.6(2) . . ?
C8 C5 C6 110.5(3) . . ?
N2 C5 C7 108.1(2) . . ?
C8 C5 C7 111.1(3) . . ?
C6 C5 C7 109.8(3) . . ?
C5 C6 H6A 109.5 . . ?
C5 C6 H6B 109.5 . . ?
H6A C6 H6B 109.5 . . ?
C5 C6 H6C 109.5 . . ?
H6A C6 H6C 109.5 . . ?
H6B C6 H6C 109.5 . . ?
C5 C7 H7A 109.5 . . ?
C5 C7 H7B 109.5 . . ?
H7A C7 H7B 109.5 . . ?
C5 C7 H7C 109.5 . . ?
H7A C7 H7C 109.5 . . ?
H7B C7 H7C 109.5 . . ?
C5 C8 H8A 109.5 . . ?
C5 C8 H8B 109.5 . . ?
H8A C8 H8B 109.5 . . ?
C5 C8 H8C 109.5 . . ?
H8A C8 H8C 109.5 . . ?
H8B C8 H8C 109.5 . . ?
N3 C9 C10 107.9(2) . . ?
N3 C9 H9A 110.1 . . ?
C10 C9 H9A 110.1 . . ?
N3 C9 H9B 110.1 . . ?
C10 C9 H9B 110.1 . . ?
H9A C9 H9B 108.4 . . ?
N4 C10 C9 103.7(2) . . ?
N4 C10 H10A 111.0 . . ?
C9 C10 H10A 111.0 . . ?
N4 C10 H10B 111.0 . . ?
C9 C10 H10B 111.0 . . ?
H10A C10 H10B 109.0 . . ?
N3 C11 C12 126.5(2) . . ?
N3 C11 H11A 105.7 . . ?
C12 C11 H11A 105.7 . . ?
N3 C11 H11B 105.7 . . ?
C12 C11 H11B 105.7 . . ?
H11A C11 H11B 106.1 . . ?
C13 C12 C17 116.7(2) . . ?
C13 C12 C11 117.1(2) . . ?
C17 C12 C11 126.2(2) . . ?
C12 C13 C14 122.9(2) . . ?
C12 C13 H13 118.5 . . ?
C14 C13 H13 118.5 . . ?
C15 C14 C13 119.1(2) . . ?
C15 C14 C18 116.6(2) . . ?
C13 C14 C18 124.4(2) . . ?
C16 C15 C14 121.1(3) . . ?
C16 C15 H15 119.4 . . ?
C14 C15 H15 119.4 . . ?
C15 C16 C17 118.7(2) . . ?
C15 C16 C22 117.9(2) . . ?
C17 C16 C22 123.5(2) . . ?
O2 C17 C12 118.5(2) . . ?
O2 C17 C16 120.0(2) . . ?
C12 C17 C16 121.5(2) . . ?
C14 C18 C19 108.4(2) . . ?
C14 C18 C21 108.9(2) . . ?
C19 C18 C21 110.5(3) . . ?
C14 C18 C20 111.4(2) . . ?
C19 C18 C20 108.0(3) . . ?
C21 C18 C20 109.7(3) . . ?
C18 C19 H19A 109.5 . . ?
C18 C19 H19B 109.5 . . ?
H19A C19 H19B 109.5 . . ?
C18 C19 H19C 109.5 . . ?
H19A C19 H19C 109.5 . . ?
H19B C19 H19C 109.5 . . ?
C18 C20 H20A 109.5 . . ?
C18 C20 H20B 109.5 . . ?
H20A C20 H20B 109.5 . . ?
C18 C20 H20C 109.5 . . ?
H20A C20 H20C 109.5 . . ?
H20B C20 H20C 109.5 . . ?
C18 C21 H21A 109.5 . . ?
C18 C21 H21B 109.5 . . ?
H21A C21 H21B 109.5 . . ?
C18 C21 H21C 109.5 . . ?
H21A C21 H21C 109.5 . . ?
H21B C21 H21C 109.5 . . ?
C16 C22 C23 105.6(2) . . ?
C16 C22 C25 114.8(2) . . ?
C23 C22 C25 107.1(3) . . ?
C16 C22 C24 110.0(2) . . ?
C23 C22 C24 112.7(2) . . ?
C25 C22 C24 106.7(3) . . ?
C22 C23 H23A 109.5 . . ?
C22 C23 H23B 109.5 . . ?
H23A C23 H23B 109.5 . . ?
C22 C23 H23C 109.5 . . ?
H23A C23 H23C 109.5 . . ?
H23B C23 H23C 109.5 . . ?
C22 C24 H24A 109.5 . . ?
C22 C24 H24B 109.5 . . ?
H24A C24 H24B 109.5 . . ?
C22 C24 H24C 109.5 . . ?
H24A C24 H24C 109.5 . . ?
H24B C24 H24C 109.5 . . ?
C22 C25 H25A 109.5 . . ?
C22 C25 H25B 109.5 . . ?
H25A C25 H25B 109.5 . . ?
C22 C25 H25C 109.5 . . ?
H25A C25 H25C 109.5 . . ?
H25B C25 H25C 109.5 . . ?
N4 C26 C27 121.4(2) . . ?
N4 C26 H26A 107.0 . . ?
C27 C26 H26A 107.0 . . ?
N4 C26 H26B 107.0 . . ?
C27 C26 H26B 107.0 . . ?
H26A C26 H26B 106.7 . . ?
C28 C27 C26 114.9(2) . . ?
C28 C27 C32 124.2(2) . . ?
C26 C27 C32 120.2(2) . . ?
C29 C28 C27 117.7(3) . . ?
C29 C28 H28 121.2 . . ?
C27 C28 H28 121.2 . . ?
C28 C29 C30 118.1(2) . . ?
C28 C29 C33 120.2(3) . . ?
C30 C29 C33 121.7(2) . . ?
C31 C30 C29 127.3(2) . . ?
C31 C30 H30 116.3 . . ?
C29 C30 H30 116.3 . . ?
C30 C31 C32 114.3(2) . . ?
C30 C31 C37 123.7(2) . . ?
C32 C31 C37 121.9(2) . . ?
O1 C32 C31 118.1(2) . . ?
O1 C32 C27 123.5(2) . . ?
C31 C32 C27 118.4(2) . . ?
C29 C33 C36 106.0(3) . . ?
C29 C33 C35 107.5(2) . . ?
C36 C33 C35 113.5(3) . . ?
C29 C33 C34 114.2(2) . . ?
C36 C33 C34 107.1(3) . . ?
C35 C33 C34 108.7(3) . . ?
C33 C34 H34A 109.5 . . ?
C33 C34 H34B 109.5 . . ?
H34A C34 H34B 109.5 . . ?
C33 C34 H34C 109.5 . . ?
H34A C34 H34C 109.5 . . ?
H34B C34 H34C 109.5 . . ?
C33 C35 H35A 109.5 . . ?
C33 C35 H35B 109.5 . . ?
H35A C35 H35B 109.5 . . ?
C33 C35 H35C 109.5 . . ?
H35A C35 H35C 109.5 . . ?
H35B C35 H35C 109.5 . . ?
C33 C36 H36A 109.5 . . ?
C33 C36 H36B 109.5 . . ?
H36A C36 H36B 109.5 . . ?
C33 C36 H36C 109.5 . . ?
H36A C36 H36C 109.5 . . ?
H36B C36 H36C 109.5 . . ?
C38 C37 C40 104.2(3) . . ?
C38 C37 C39 106.8(2) . . ?
C40 C37 C39 111.7(3) . . ?
C38 C37 C31 112.9(2) . . ?
C40 C37 C31 111.4(2) . . ?
C39 C37 C31 109.6(2) . . ?
C37 C38 H38A 109.5 . . ?
C37 C38 H38B 109.5 . . ?
H38A C38 H38B 109.5 . . ?
C37 C38 H38C 109.5 . . ?
H38A C38 H38C 109.5 . . ?
H38B C38 H38C 109.5 . . ?
C37 C39 H39A 109.5 . . ?
C37 C39 H39B 109.5 . . ?
H39A C39 H39B 109.5 . . ?
C37 C39 H39C 109.5 . . ?
H39A C39 H39C 109.5 . . ?
H39B C39 H39C 109.5 . . ?
C37 C40 H40A 109.5 . . ?
C37 C40 H40B 109.5 . . ?
H40A C40 H40B 109.5 . . ?
C37 C40 H40C 109.5 . . ?
H40A C40 H40C 109.5 . . ?
H40B C40 H40C 109.5 . . ?

loop_
_geom_bond_atom_site_label_1
_geom_bond_atom_site_label_2
_geom_bond_distance
_geom_bond_site_symmetry_2
_geom_bond_publ_flag
Mo1 N1 1.682(2) . ?
Mo1 N2 1.686(2) . ?
Mo1 O2 2.0012(17) . ?
Mo1 O1 2.1220(17) . ?
Mo1 N4 2.157(2) . ?
Mo1 N3 2.249(2) . ?
N1 C1 1.427(3) . ?
N2 C5 1.394(3) . ?
N3 C11 1.236(3) . ?
N3 C9 1.468(3) . ?
N4 C26 1.235(3) . ?
N4 C10 1.382(3) . ?
O1 C32 1.248(3) . ?
O2 C17 1.266(3) . ?
C1 C2 1.431(4) . ?
C1 C3 1.481(5) . ?
C1 C4 1.512(5) . ?
C2 H2A 0.9800 . ?
C2 H2B 0.9800 . ?
C2 H2C 0.9800 . ?
C3 H3A 0.9800 . ?
C3 H3B 0.9800 . ?
C3 H3C 0.9800 . ?
C4 H4A 0.9800 . ?
C4 H4B 0.9800 . ?
C4 H4C 0.9800 . ?
C5 C8 1.454(4) . ?
C5 C6 1.534(4) . ?
C5 C7 1.537(4) . ?
C6 H6A 0.9800 . ?
C6 H6B 0.9800 . ?
C6 H6C 0.9800 . ?
C7 H7A 0.9800 . ?
C7 H7B 0.9800 . ?
C7 H7C 0.9800 . ?
C8 H8A 0.9800 . ?
C8 H8B 0.9800 . ?
C8 H8C 0.9800 . ?
C9 C10 1.517(4) . ?
C9 H9A 0.9900 . ?
C9 H9B 0.9900 . ?
C10 H10A 0.9900 . ?
C10 H10B 0.9900 . ?
C11 C12 1.455(4) . ?
C11 H11A 0.9900 . ?
C11 H11B 0.9900 . ?
C12 C13 1.342(3) . ?
C12 C17 1.358(3) . ?
C13 C14 1.381(4) . ?
C13 H13 0.9500 . ?
C14 C15 1.346(4) . ?
C14 C18 1.460(3) . ?
C15 C16 1.324(3) . ?
C15 H15 0.9500 . ?
C16 C17 1.421(4) . ?
C16 C22 1.474(3) . ?
C18 C19 1.468(4) . ?
C18 C21 1.527(4) . ?
C18 C20 1.526(5) . ?
C19 H19A 0.9800 . ?
C19 H19B 0.9800 . ?
C19 H19C 0.9800 . ?
C20 H20A 0.9800 . ?
C20 H20B 0.9800 . ?
C20 H20C 0.9800 . ?
C21 H21A 0.9800 . ?
C21 H21B 0.9800 . ?
C21 H21C 0.9800 . ?
C22 C23 1.481(4) . ?
C22 C25 1.529(4) . ?
C22 C24 1.533(4) . ?
C23 H23A 0.9800 . ?
C23 H23B 0.9800 . ?
C23 H23C 0.9800 . ?
C24 H24A 0.9800 . ?
C24 H24B 0.9800 . ?
C24 H24C 0.9800 . ?
C25 H25A 0.9800 . ?
C25 H25B 0.9800 . ?
C25 H25C 0.9800 . ?
C26 C27 1.355(3) . ?
C26 H26A 0.9900 . ?
C26 H26B 0.9900 . ?
C27 C28 1.352(3) . ?
C27 C32 1.423(4) . ?
C28 C29 1.288(4) . ?
C28 H28 0.9500 . ?
C29 C30 1.411(4) . ?
C29 C33 1.466(3) . ?
C30 C31 1.333(4) . ?
C30 H30 0.9500 . ?
C31 C32 1.356(3) . ?
C31 C37 1.533(4) . ?
C33 C36 1.500(4) . ?
C33 C35 1.517(4) . ?
C33 C34 1.532(4) . ?
C34 H34A 0.9800 . ?
C34 H34B 0.9800 . ?
C34 H34C 0.9800 . ?
C35 H35A 0.9800 . ?
C35 H35B 0.9800 . ?
C35 H35C 0.9800 . ?
C36 H36A 0.9800 . ?
C36 H36B 0.9800 . ?
C36 H36C 0.9800 . ?
C37 C38 1.437(4) . ?
C37 C40 1.500(4) . ?
C37 C39 1.533(4) . ?
C38 H38A 0.9800 . ?
C38 H38B 0.9800 . ?
C38 H38C 0.9800 . ?
C39 H39A 0.9800 . ?
C39 H39B 0.9800 . ?
C39 H39C 0.9800 . ?
C40 H40A 0.9800 . ?
C40 H40B 0.9800 . ?
C40 H40C 0.9800 . ?
